data_7053587
loop_
_publ_author_name
'Buchaca, Ester'
'Man, Siud Pui'
'Motevalli, Majid'
'Wilson, John'
'Sullivan, Alice'

_publ_section_title
;
 N-Carbazolylmethylphosphonic acid---synthesis, metal coordination,
 emissive aggregate formation and spectroscopic features
;
_journal_issue 11
_journal_name_full 'New Journal of Chemistry'
_journal_page_first 2592
_journal_paper_doi 10.1039/c0nj00260g
_journal_volume 34
_journal_year 2010
_chemical_formula_sum 'C26 H24 Mn N2 O7 P2'
_chemical_formula_weight 593.35
_chemical_name_systematic
;
?
;
_space_group_IT_number 14
_symmetry_cell_setting monoclinic
_symmetry_space_group_name_Hall '-P 2ybc'
_symmetry_space_group_name_H-M 'P 1 21/c 1'
_atom_sites_solution_hydrogens geom
_atom_sites_solution_primary direct
_atom_sites_solution_secondary difmap
_audit_creation_method SHELXL-97
_cell_angle_alpha 90.00
_cell_angle_beta 107.101(3)
_cell_angle_gamma 90.00
_cell_formula_units_Z 4
_cell_length_a 18.373(2)
_cell_length_b 4.7525(4)
_cell_length_c 29.191(3)
_cell_measurement_reflns_used 5633
_cell_measurement_temperature 120(2)
_cell_measurement_theta_max 27.48
_cell_measurement_theta_min 2.91
_cell_volume 2436.2(4)
_computing_cell_refinement 'DENZO (Otwinowski & Minor, 1997) & COLLECT (Hooft, R.W.W., 1998)'
_computing_data_collection 'COLLECT (Hooft, R.W.W., 1998)'
_computing_data_reduction 'DENZO (Otwinowski & Minor, 1997) & COLLECT (Hooft, R.W.W., 1998)'
_computing_molecular_graphics 'Ortep-3 for Windows (Farrugia, 1997) &PLUTON (Spek,A.L.,1990)'
_computing_publication_material 'WinGX publication routines (Farrugia, 1999)'
_computing_structure_refinement 'SHELXL-97 (Sheldrick, 1997b)'
_computing_structure_solution 'DIRDIF-99 (Beurskens, 1999)'
_diffrn_ambient_temperature 120(2)
_diffrn_detector_area_resol_mean 9.091
_diffrn_measured_fraction_theta_full 0.982
_diffrn_measured_fraction_theta_max 0.982
_diffrn_measurement_device_type 'Bruker-Nonius 95mm CCD camera on \k-goniostat'
_diffrn_measurement_method '\f & \w scans'
_diffrn_radiation_monochromator graphite
_diffrn_radiation_source 'Bruker-Nonius FR591 rotating anode'
_diffrn_radiation_type MoK\a
_diffrn_radiation_wavelength 0.71073
_diffrn_reflns_av_R_equivalents 0.1148
_diffrn_reflns_av_sigmaI/netI 0.0878
_diffrn_reflns_limit_h_max 20
_diffrn_reflns_limit_h_min -20
_diffrn_reflns_limit_k_max 5
_diffrn_reflns_limit_k_min -5
_diffrn_reflns_limit_l_max 32
_diffrn_reflns_limit_l_min -32
_diffrn_reflns_number 18437
_diffrn_reflns_theta_full 23.25
_diffrn_reflns_theta_max 23.25
_diffrn_reflns_theta_min 2.92
_exptl_absorpt_coefficient_mu 0.726
_exptl_absorpt_correction_T_max 0.9928
_exptl_absorpt_correction_T_min 0.8337
_exptl_absorpt_correction_type multi-scan
_exptl_absorpt_process_details 'SADABS V2.10 (Sheldrick, G.M.,2003)'
_exptl_crystal_colour colourless
_exptl_crystal_density_diffrn 1.618
_exptl_crystal_density_method 'not measured'
_exptl_crystal_description needle
_exptl_crystal_F_000 1220
_exptl_crystal_size_max 0.26
_exptl_crystal_size_mid 0.02
_exptl_crystal_size_min 0.01
_refine_diff_density_max 0.506
_refine_diff_density_min -0.543
_refine_diff_density_rms 0.108
_refine_ls_extinction_method none
_refine_ls_goodness_of_fit_ref 1.137
_refine_ls_hydrogen_treatment mixed
_refine_ls_matrix_type full
_refine_ls_number_parameters 359
_refine_ls_number_reflns 3445
_refine_ls_number_restraints 5
_refine_ls_restrained_S_all 1.137
_refine_ls_R_factor_all 0.1167
_refine_ls_R_factor_gt 0.0861
_refine_ls_shift/su_max 0.003
_refine_ls_shift/su_mean 0.000
_refine_ls_structure_factor_coef Fsqd
_refine_ls_weighting_details 'calc w=1/[\s^2^(Fo^2^)+(0.0000P)^2^+23.2487P] where P=(Fo^2^+2Fc^2^)/3'
_refine_ls_weighting_scheme calc
_refine_ls_wR_factor_gt 0.1498
_refine_ls_wR_factor_ref 0.1610
_reflns_number_gt 2641
_reflns_number_total 3445
_reflns_threshold_expression >2\s(I)
_cod_data_source_file c0nj00260g.txt
_cod_data_source_block mncarmp
_cod_depositor_comments
;
The following automatic conversions were performed:

'_exptl_absorpt_correction_type' value 'Multi-scan' changed to
'multi-scan' according to
/home/saulius/struct/CIF-dictionaries/cif_core.dic dictionary named
'cif_core.dic' version 2.4.2 from 2011-04-26.

Automatic conversion script
Id: cif_fix_values 1891 2012-01-12 08:04:46Z andrius 
;
_cod_original_sg_symbol_H-M 'P 21/c'
_cod_database_code 7053587

loop_
_symmetry_equiv_pos_as_xyz
'x, y, z'
'-x, y+1/2, -z+1/2'
'-x, -y, -z'
'x, -y-1/2, z-1/2'

loop_
_atom_site_label
_atom_site_type_symbol
_atom_site_fract_x
_atom_site_fract_y
_atom_site_fract_z
_atom_site_U_iso_or_equiv
_atom_site_adp_type
_atom_site_occupancy
_atom_site_symmetry_multiplicity
_atom_site_calc_flag
_atom_site_refinement_flags
C1 C 0.6345(4) 0.7466(15) 0.3624(3) 0.0164(18) Uani 1 1 d .
C2 C 0.5646(5) 0.7127(16) 0.3290(3) 0.024(2) Uani 1 1 d .
H2 H 0.5217 0.8211 0.3300 0.029 Uiso 1 1 calc R
C3 C 0.5600(5) 0.5110(18) 0.2936(3) 0.027(2) Uani 1 1 d .
H3 H 0.5123 0.4777 0.2703 0.033 Uiso 1 1 calc R
C4 C 0.6222(5) 0.3598(18) 0.2914(3) 0.028(2) Uani 1 1 d .
H4 H 0.6170 0.2267 0.2663 0.033 Uiso 1 1 calc R
C5 C 0.6919(5) 0.3960(17) 0.3244(3) 0.027(2) Uani 1 1 d .
H5 H 0.7344 0.2876 0.3226 0.033 Uiso 1 1 calc R
C6 C 0.6996(5) 0.5955(16) 0.3609(3) 0.023(2) Uani 1 1 d .
C7 C 0.7627(5) 0.6926(17) 0.4006(3) 0.024(2) Uani 1 1 d .
C8 C 0.8396(5) 0.6270(19) 0.4174(3) 0.031(2) Uani 1 1 d .
H8 H 0.8603 0.4844 0.4021 0.037 Uiso 1 1 calc R
C9 C 0.8858(5) 0.769(2) 0.4561(3) 0.038(2) Uani 1 1 d .
H9 H 0.9387 0.7266 0.4672 0.046 Uiso 1 1 calc R
C10 C 0.8551(5) 0.974(2) 0.4789(3) 0.036(2) Uani 1 1 d .
H10 H 0.8879 1.0696 0.5057 0.043 Uiso 1 1 calc R
C11 C 0.7785(5) 1.0434(19) 0.4641(3) 0.029(2) Uani 1 1 d .
H11 H 0.7583 1.1831 0.4802 0.035 Uiso 1 1 calc R
C12 C 0.7322(5) 0.8997(17) 0.4245(3) 0.026(2) Uani 1 1 d .
C13 C 0.6048(5) 1.1252(16) 0.4152(3) 0.0198(19) Uani 1 1 d .
H13A H 0.5657 1.1877 0.3857 0.024 Uiso 1 1 calc R
H13B H 0.6349 1.2928 0.4295 0.024 Uiso 1 1 calc R
C14 C 0.8310(4) 0.5888(15) 0.6569(3) 0.0180(19) Uani 1 1 d .
C15 C 0.8172(5) 0.6559(18) 0.6092(3) 0.026(2) Uani 1 1 d .
H15 H 0.7793 0.7898 0.5942 0.032 Uiso 1 1 calc R
C16 C 0.8597(5) 0.5240(19) 0.5840(3) 0.030(2) Uani 1 1 d .
H16 H 0.8518 0.5717 0.5513 0.037 Uiso 1 1 calc R
C17 C 0.9143(5) 0.3213(17) 0.6052(3) 0.029(2) Uani 1 1 d .
H17 H 0.9424 0.2307 0.5868 0.035 Uiso 1 1 calc R
C18 C 0.9277(4) 0.2522(17) 0.6533(3) 0.025(2) Uani 1 1 d .
H18 H 0.9653 0.1166 0.6680 0.030 Uiso 1 1 calc R
C19 C 0.8851(4) 0.3842(17) 0.6800(3) 0.022(2) Uani 1 1 d .
C20 C 0.8851(4) 0.3727(16) 0.7287(3) 0.0199(19) Uani 1 1 d .
C21 C 0.9271(5) 0.2160(17) 0.7689(3) 0.027(2) Uani 1 1 d .
H21 H 0.9638 0.0815 0.7660 0.033 Uiso 1 1 calc R
C22 C 0.9142(5) 0.2612(18) 0.8119(3) 0.029(2) Uani 1 1 d .
H22 H 0.9424 0.1563 0.8390 0.035 Uiso 1 1 calc R
C23 C 0.8609(5) 0.4572(17) 0.8172(3) 0.026(2) Uani 1 1 d .
H23 H 0.8537 0.4846 0.8478 0.032 Uiso 1 1 calc R
C24 C 0.8184(5) 0.6121(17) 0.7786(3) 0.027(2) Uani 1 1 d .
H24 H 0.7819 0.7456 0.7822 0.032 Uiso 1 1 calc R
C25 C 0.8304(4) 0.5669(16) 0.7345(3) 0.022(2) Uani 1 1 d .
C26 C 0.7406(4) 0.9186(16) 0.6822(3) 0.026(2) Uani 1 1 d .
H26A H 0.7533 1.0633 0.6613 0.031 Uiso 1 1 calc R
H26B H 0.7433 1.0088 0.7132 0.031 Uiso 1 1 calc R
Mn1 Mn 0.58071(7) 0.5128(2) 0.54004(4) 0.0162(3) Uani 1 1 d .
N1 N 0.6549(4) 0.9287(13) 0.4016(2) 0.0188(16) Uani 1 1 d .
N2 N 0.7974(4) 0.6950(13) 0.6905(2) 0.0227(16) Uani 1 1 d .
O1 O 0.4885(3) 0.8082(10) 0.42782(18) 0.0168(12) Uani 1 1 d D
O2 O 0.5271(3) 1.2586(10) 0.47596(18) 0.0166(12) Uani 1 1 d .
O3 O 0.6111(3) 0.8214(10) 0.49439(16) 0.0136(12) Uani 1 1 d .
O4 O 0.6809(3) 0.2470(12) 0.5515(2) 0.0285(14) Uani 1 1 d D
O5 O 0.5938(3) 1.0558(10) 0.65260(18) 0.0190(12) Uani 1 1 d .
O6 O 0.6284(3) 0.5759(10) 0.68974(19) 0.0208(13) Uani 1 1 d D
O7 O 0.6368(3) 0.6692(11) 0.60686(18) 0.0207(13) Uani 1 1 d .
P1 P 0.55677(11) 0.9986(4) 0.45651(7) 0.0152(5) Uani 1 1 d .
P2 P 0.64427(12) 0.7979(4) 0.65459(7) 0.0178(5) Uani 1 1 d .
H41W H 0.669(4) 0.081(11) 0.540(3) 0.03(3) Uiso 1 1 d D
H42W H 0.728(3) 0.27(2) 0.565(4) 0.11(5) Uiso 1 1 d D
H61 H 0.615(7) 0.404(14) 0.677(4) 0.10(5) Uiso 1 1 d D
H71 H 0.460(4) 0.859(18) 0.397(2) 0.04(3) Uiso 1 1 d D

loop_
_atom_site_aniso_label
_atom_site_aniso_U_11
_atom_site_aniso_U_22
_atom_site_aniso_U_33
_atom_site_aniso_U_23
_atom_site_aniso_U_13
_atom_site_aniso_U_12
C1 0.026(5) 0.010(4) 0.015(4) 0.001(3) 0.010(4) 0.003(4)
C2 0.030(5) 0.020(4) 0.026(5) 0.003(4) 0.017(4) 0.006(4)
C3 0.029(5) 0.022(5) 0.029(5) -0.003(4) 0.007(4) 0.003(4)
C4 0.045(6) 0.025(5) 0.015(5) -0.002(4) 0.013(4) -0.006(5)
C5 0.037(6) 0.023(5) 0.028(5) 0.005(4) 0.021(5) 0.007(4)
C6 0.031(5) 0.020(4) 0.022(5) 0.002(4) 0.014(4) 0.004(4)
C7 0.032(5) 0.022(5) 0.022(5) 0.006(4) 0.012(4) 0.004(4)
C8 0.027(5) 0.037(5) 0.027(5) -0.001(4) 0.006(4) 0.008(4)
C9 0.027(5) 0.054(7) 0.033(6) 0.009(5) 0.007(4) -0.005(5)
C10 0.030(5) 0.044(6) 0.031(5) 0.006(5) 0.004(4) -0.004(5)
C11 0.035(5) 0.036(5) 0.020(5) -0.001(4) 0.015(4) -0.002(4)
C12 0.030(5) 0.025(5) 0.024(5) 0.008(4) 0.011(4) 0.003(4)
C13 0.030(5) 0.020(4) 0.015(4) 0.003(3) 0.015(4) 0.007(4)
C14 0.015(4) 0.018(4) 0.025(5) -0.001(4) 0.013(4) -0.003(3)
C15 0.017(5) 0.037(5) 0.021(5) -0.002(4) -0.001(4) 0.001(4)
C16 0.028(5) 0.035(5) 0.031(5) 0.001(5) 0.014(4) -0.007(5)
C17 0.026(5) 0.027(5) 0.038(6) -0.017(4) 0.015(4) -0.006(4)
C18 0.013(5) 0.028(5) 0.032(5) -0.003(4) 0.004(4) 0.004(4)
C19 0.018(5) 0.024(5) 0.024(5) 0.000(4) 0.006(4) -0.002(4)
C20 0.014(5) 0.021(4) 0.023(5) -0.004(4) 0.003(4) -0.006(4)
C21 0.023(5) 0.023(5) 0.035(6) 0.003(4) 0.006(4) -0.006(4)
C22 0.023(5) 0.030(5) 0.030(6) 0.002(4) 0.001(4) -0.005(4)
C23 0.029(5) 0.030(5) 0.021(5) 0.003(4) 0.008(4) -0.012(4)
C24 0.023(5) 0.023(5) 0.035(6) -0.004(4) 0.010(4) -0.006(4)
C25 0.022(5) 0.020(5) 0.023(5) 0.004(4) 0.005(4) -0.004(4)
C26 0.023(5) 0.017(4) 0.034(5) 0.002(4) 0.004(4) 0.004(4)
Mn1 0.0210(7) 0.0122(6) 0.0150(6) -0.0001(5) 0.0048(5) 0.0005(6)
N1 0.024(4) 0.021(4) 0.015(4) 0.004(3) 0.012(3) 0.005(3)
N2 0.022(4) 0.017(4) 0.025(4) -0.002(3) 0.000(3) 0.004(3)
O1 0.021(3) 0.016(3) 0.011(3) 0.002(2) 0.003(2) -0.005(2)
O2 0.020(3) 0.010(3) 0.021(3) -0.003(2) 0.008(2) 0.001(2)
O3 0.021(3) 0.009(3) 0.009(3) 0.000(2) 0.002(2) -0.002(2)
O4 0.023(4) 0.021(3) 0.037(4) -0.010(3) 0.002(3) 0.000(3)
O5 0.019(3) 0.012(3) 0.022(3) -0.003(2) -0.002(2) 0.006(2)
O6 0.031(3) 0.013(3) 0.020(3) 0.000(2) 0.009(3) -0.003(2)
O7 0.024(3) 0.021(3) 0.014(3) -0.001(2) 0.001(2) 0.002(3)
P1 0.0229(12) 0.0099(10) 0.0139(11) -0.0005(9) 0.0071(8) -0.0004(10)
P2 0.0211(12) 0.0137(11) 0.0174(12) 0.0014(9) 0.0038(9) 0.0004(9)

loop_
_atom_type_symbol
_atom_type_description
_atom_type_scat_dispersion_real
_atom_type_scat_dispersion_imag
_atom_type_scat_source
C C 0.0033 0.0016 'International Tables Vol C Tables 4.2.6.8 and 6.1.1.4'
H H 0.0000 0.0000 'International Tables Vol C Tables 4.2.6.8 and 6.1.1.4'
Mn Mn 0.3368 0.7283 'International Tables Vol C Tables 4.2.6.8 and 6.1.1.4'
N N 0.0061 0.0033 'International Tables Vol C Tables 4.2.6.8 and 6.1.1.4'
O O 0.0106 0.0060 'International Tables Vol C Tables 4.2.6.8 and 6.1.1.4'
P P 0.1023 0.0942 'International Tables Vol C Tables 4.2.6.8 and 6.1.1.4'

loop_
_geom_angle_atom_site_label_1
_geom_angle_atom_site_label_2
_geom_angle_atom_site_label_3
_geom_angle
_geom_angle_site_symmetry_1
_geom_angle_site_symmetry_3
C2 C1 N1 128.7(7) . .
C2 C1 C6 122.8(7) . .
N1 C1 C6 108.5(7) . .
C1 C2 C3 116.6(8) . .
C1 C2 H2 121.7 . .
C3 C2 H2 121.7 . .
C4 C3 C2 121.8(8) . .
C4 C3 H3 119.1 . .
C2 C3 H3 119.1 . .
C3 C4 C5 121.5(8) . .
C3 C4 H4 119.2 . .
C5 C4 H4 119.2 . .
C4 C5 C6 119.0(8) . .
C4 C5 H5 120.5 . .
C6 C5 H5 120.5 . .
C5 C6 C1 118.2(8) . .
C5 C6 C7 134.4(8) . .
C1 C6 C7 107.3(7) . .
C8 C7 C12 119.6(8) . .
C8 C7 C6 134.4(8) . .
C12 C7 C6 106.0(7) . .
C9 C8 C7 119.8(8) . .
C9 C8 H8 120.1 . .
C7 C8 H8 120.1 . .
C8 C9 C10 119.9(9) . .
C8 C9 H9 120.0 . .
C10 C9 H9 120.0 . .
C11 C10 C9 122.3(9) . .
C11 C10 H10 118.8 . .
C9 C10 H10 118.8 . .
C10 C11 C12 117.2(8) . .
C10 C11 H11 121.4 . .
C12 C11 H11 121.4 . .
N1 C12 C11 129.6(8) . .
N1 C12 C7 109.3(7) . .
C11 C12 C7 121.0(8) . .
N1 C13 P1 116.5(5) . .
N1 C13 H13A 108.2 . .
P1 C13 H13A 108.2 . .
N1 C13 H13B 108.2 . .
P1 C13 H13B 108.2 . .
H13A C13 H13B 107.3 . .
C15 C14 N2 129.6(7) . .
C15 C14 C19 122.5(7) . .
N2 C14 C19 107.9(7) . .
C16 C15 C14 118.1(8) . .
C16 C15 H15 120.9 . .
C14 C15 H15 120.9 . .
C15 C16 C17 121.7(8) . .
C15 C16 H16 119.1 . .
C17 C16 H16 119.1 . .
C16 C17 C18 119.9(8) . .
C16 C17 H17 120.0 . .
C18 C17 H17 120.0 . .
C17 C18 C19 119.5(8) . .
C17 C18 H18 120.2 . .
C19 C18 H18 120.2 . .
C18 C19 C14 118.2(7) . .
C18 C19 C20 134.5(8) . .
C14 C19 C20 107.3(7) . .
C25 C20 C19 107.8(7) . .
C25 C20 C21 118.6(8) . .
C19 C20 C21 133.6(8) . .
C22 C21 C20 118.8(8) . .
C22 C21 H21 120.6 . .
C20 C21 H21 120.6 . .
C21 C22 C23 121.8(8) . .
C21 C22 H22 119.1 . .
C23 C22 H22 119.1 . .
C24 C23 C22 121.0(8) . .
C24 C23 H23 119.5 . .
C22 C23 H23 119.5 . .
C23 C24 C25 118.0(8) . .
C23 C24 H24 121.0 . .
C25 C24 H24 121.0 . .
N2 C25 C24 130.3(8) . .
N2 C25 C20 107.9(7) . .
C24 C25 C20 121.8(7) . .
N2 C26 P2 113.7(5) . .
N2 C26 H26A 108.8 . .
P2 C26 H26A 108.8 . .
N2 C26 H26B 108.8 . .
P2 C26 H26B 108.8 . .
H26A C26 H26B 107.7 . .
O7 Mn1 O3 101.0(2) . .
O7 Mn1 O4 84.1(2) . .
O3 Mn1 O4 97.4(2) . .
O7 Mn1 O2 101.1(2) . 3_676
O3 Mn1 O2 85.00(19) . 3_676
O4 Mn1 O2 173.7(2) . 3_676
O7 Mn1 O2 167.9(2) . 1_545
O3 Mn1 O2 88.90(18) . 1_545
O4 Mn1 O2 87.7(2) . 1_545
O2 Mn1 O2 86.57(19) 3_676 1_545
O7 Mn1 O1 92.0(2) . 3_666
O3 Mn1 O1 162.55(18) . 3_666
O4 Mn1 O1 95.4(2) . 3_666
O2 Mn1 O1 81.10(19) 3_676 3_666
O2 Mn1 O1 79.82(18) 1_545 3_666
O7 Mn1 Mn1 143.71(16) . 3_666
O3 Mn1 Mn1 85.82(13) . 3_666
O4 Mn1 Mn1 130.73(17) . 3_666
O2 Mn1 Mn1 43.48(13) 3_676 3_666
O2 Mn1 Mn1 43.09(13) 1_545 3_666
O1 Mn1 Mn1 76.84(13) 3_666 3_666
C12 N1 C1 108.9(6) . .
C12 N1 C13 125.3(7) . .
C1 N1 C13 125.8(6) . .
C25 N2 C14 109.2(6) . .
C25 N2 C26 124.7(7) . .
C14 N2 C26 126.0(7) . .
P1 O1 Mn1 126.9(3) . 3_666
P1 O1 H71 120(5) . .
Mn1 O1 H71 110(5) 3_666 .
P1 O2 Mn1 136.4(3) . 3_676
P1 O2 Mn1 129.8(3) . 1_565
Mn1 O2 Mn1 93.43(18) 3_676 1_565
P1 O3 Mn1 126.5(3) . .
Mn1 O4 H41W 112(5) . .
Mn1 O4 H42W 134(7) . .
H41W O4 H42W 114(7) . .
P2 O6 H61 115(8) . .
P2 O7 Mn1 156.4(3) . .
O3 P1 O2 114.3(3) . .
O3 P1 O1 108.7(3) . .
O2 P1 O1 110.3(3) . .
O3 P1 C13 109.3(3) . .
O2 P1 C13 106.2(3) . .
O1 P1 C13 107.9(3) . .
O7 P2 O5 114.0(3) . .
O7 P2 O6 110.7(3) . .
O5 P2 O6 109.8(3) . .
O7 P2 C26 110.8(4) . .
O5 P2 C26 105.4(3) . .
O6 P2 C26 105.7(4) . .

loop_
_geom_bond_atom_site_label_1
_geom_bond_atom_site_label_2
_geom_bond_distance
_geom_bond_site_symmetry_2
C1 C2 1.374(11) .
C1 N1 1.395(9) .
C1 C6 1.408(11) .
C2 C3 1.395(11) .
C2 H2 0.9500 .
C3 C4 1.368(11) .
C3 H3 0.9500 .
C4 C5 1.368(12) .
C4 H4 0.9500 .
C5 C6 1.402(11) .
C5 H5 0.9500 .
C6 C7 1.455(12) .
C7 C8 1.388(11) .
C7 C12 1.412(11) .
C8 C9 1.373(12) .
C8 H8 0.9500 .
C9 C10 1.391(13) .
C9 H9 0.9500 .
C10 C11 1.386(12) .
C10 H10 0.9500 .
C11 C12 1.397(12) .
C11 H11 0.9500 .
C12 N1 1.387(10) .
C13 N1 1.447(9) .
C13 P1 1.794(7) .
C13 H13A 0.9900 .
C13 H13B 0.9900 .
C14 C15 1.376(11) .
C14 N2 1.398(10) .
C14 C19 1.412(11) .
C15 C16 1.373(11) .
C15 H15 0.9500 .
C16 C17 1.397(12) .
C16 H16 0.9500 .
C17 C18 1.394(12) .
C17 H17 0.9500 .
C18 C19 1.403(11) .
C18 H18 0.9500 .
C19 C20 1.422(11) .
C20 C25 1.411(11) .
C20 C21 1.413(11) .
C21 C22 1.362(12) .
C21 H21 0.9500 .
C22 C23 1.393(12) .
C22 H22 0.9500 .
C23 C24 1.379(11) .
C23 H23 0.9500 .
C24 C25 1.386(11) .
C24 H24 0.9500 .
C25 N2 1.389(10) .
C26 N2 1.459(10) .
C26 P2 1.809(8) .
C26 H26A 0.9900 .
C26 H26B 0.9900 .
Mn1 O7 2.058(5) .
Mn1 O3 2.162(5) .
Mn1 O4 2.176(6) .
Mn1 O2 2.185(5) 3_676
Mn1 O2 2.201(5) 1_545
Mn1 O1 2.351(5) 3_666
Mn1 Mn1 3.193(2) 3_666
O1 P1 1.573(5) .
O1 Mn1 2.351(5) 3_666
O1 H71 0.94(5) .
O2 P1 1.526(5) .
O2 Mn1 2.185(5) 3_676
O2 Mn1 2.201(5) 1_565
O3 P1 1.510(5) .
O4 H41W 0.86(4) .
O4 H42W 0.85(5) .
O5 P2 1.527(5) .
O6 P2 1.558(5) .
O6 H61 0.90(5) .
O7 P2 1.491(5) .

loop_
_geom_torsion_atom_site_label_1
_geom_torsion_atom_site_label_2
_geom_torsion_atom_site_label_3
_geom_torsion_atom_site_label_4
_geom_torsion
_geom_torsion_site_symmetry_1
N1 C1 C2 C3 -179.3(7) .
C6 C1 C2 C3 2.2(12) .
C1 C2 C3 C4 -1.7(12) .
C2 C3 C4 C5 1.1(13) .
C3 C4 C5 C6 -0.9(12) .
C4 C5 C6 C1 1.3(12) .
C4 C5 C6 C7 -179.0(9) .
C2 C1 C6 C5 -2.0(12) .
N1 C1 C6 C5 179.2(7) .
C2 C1 C6 C7 178.2(7) .
N1 C1 C6 C7 -0.6(9) .
C5 C6 C7 C8 0.8(17) .
C1 C6 C7 C8 -179.4(9) .
C5 C6 C7 C12 -179.8(9) .
C1 C6 C7 C12 -0.1(9) .
C12 C7 C8 C9 -1.7(13) .
C6 C7 C8 C9 177.6(9) .
C7 C8 C9 C10 1.2(14) .
C8 C9 C10 C11 -0.1(14) .
C9 C10 C11 C12 -0.5(13) .
C10 C11 C12 N1 -178.9(8) .
C10 C11 C12 C7 -0.1(12) .
C8 C7 C12 N1 -179.8(7) .
C6 C7 C12 N1 0.7(9) .
C8 C7 C12 C11 1.2(12) .
C6 C7 C12 C11 -178.3(7) .
N2 C14 C15 C16 178.5(8) .
C19 C14 C15 C16 -2.1(12) .
C14 C15 C16 C17 1.7(13) .
C15 C16 C17 C18 -1.1(13) .
C16 C17 C18 C19 1.0(12) .
C17 C18 C19 C14 -1.4(12) .
C17 C18 C19 C20 -177.6(9) .
C15 C14 C19 C18 2.0(12) .
N2 C14 C19 C18 -178.5(7) .
C15 C14 C19 C20 179.2(7) .
N2 C14 C19 C20 -1.3(9) .
C18 C19 C20 C25 177.3(9) .
C14 C19 C20 C25 0.8(9) .
C18 C19 C20 C21 -2.1(16) .
C14 C19 C20 C21 -178.6(8) .
C25 C20 C21 C22 -1.0(11) .
C19 C20 C21 C22 178.3(9) .
C20 C21 C22 C23 0.0(12) .
C21 C22 C23 C24 0.6(13) .
C22 C23 C24 C25 -0.1(12) .
C23 C24 C25 N2 -178.4(8) .
C23 C24 C25 C20 -1.0(12) .
C19 C20 C25 N2 0.0(9) .
C21 C20 C25 N2 179.5(7) .
C19 C20 C25 C24 -177.9(7) .
C21 C20 C25 C24 1.6(12) .
C11 C12 N1 C1 177.8(8) .
C7 C12 N1 C1 -1.1(9) .
C11 C12 N1 C13 0.2(13) .
C7 C12 N1 C13 -178.6(7) .
C2 C1 N1 C12 -177.6(8) .
C6 C1 N1 C12 1.1(8) .
C2 C1 N1 C13 -0.1(12) .
C6 C1 N1 C13 178.6(7) .
P1 C13 N1 C12 -91.8(8) .
P1 C13 N1 C1 91.1(8) .
C24 C25 N2 C14 176.8(8) .
C20 C25 N2 C14 -0.8(8) .
C24 C25 N2 C26 0.6(13) .
C20 C25 N2 C26 -177.0(7) .
C15 C14 N2 C25 -179.2(8) .
C19 C14 N2 C25 1.3(8) .
C15 C14 N2 C26 -3.1(13) .
C19 C14 N2 C26 177.5(7) .
P2 C26 N2 C25 -101.2(8) .
P2 C26 N2 C14 83.2(9) .
O7 Mn1 O3 P1 -122.0(3) .
O4 Mn1 O3 P1 152.6(3) .
O2 Mn1 O3 P1 -21.6(3) 3_676
O2 Mn1 O3 P1 65.0(3) 1_545
O1 Mn1 O3 P1 15.6(9) 3_666
Mn1 Mn1 O3 P1 22.0(3) 3_666
O3 Mn1 O7 P2 113.0(8) .
O4 Mn1 O7 P2 -150.6(9) .
O2 Mn1 O7 P2 26.0(9) 3_676
O2 Mn1 O7 P2 -102.7(12) 1_545
O1 Mn1 O7 P2 -55.4(9) 3_666
Mn1 Mn1 O7 P2 14.9(10) 3_666
Mn1 O3 P1 O2 81.4(4) .
Mn1 O3 P1 O1 -42.3(4) .
Mn1 O3 P1 C13 -159.9(4) .
Mn1 O2 P1 O3 -142.5(4) 3_676
Mn1 O2 P1 O3 28.7(5) 1_565
Mn1 O2 P1 O1 -19.6(5) 3_676
Mn1 O2 P1 O1 151.6(3) 1_565
Mn1 O2 P1 C13 97.0(5) 3_676
Mn1 O2 P1 C13 -91.8(4) 1_565
Mn1 O1 P1 O3 45.8(4) 3_666
Mn1 O1 P1 O2 -80.3(4) 3_666
Mn1 O1 P1 C13 164.1(4) 3_666
N1 C13 P1 O3 40.4(7) .
N1 C13 P1 O2 164.1(6) .
N1 C13 P1 O1 -77.6(6) .
Mn1 O7 P2 O5 -47.3(9) .
Mn1 O7 P2 O6 77.1(9) .
Mn1 O7 P2 C26 -166.0(8) .
N2 C26 P2 O7 -60.5(7) .
N2 C26 P2 O5 175.8(6) .
N2 C26 P2 O6 59.4(7) .
